data_2225360
loop_
_publ_author_name
'Liang, Wen-Xian'
'Zhu, Yun-Ti'

_publ_section_title
;
 3,5-Dicarboxyanilinium nitrate dihydrate
;
_journal_coeditor_code RZ2414
_journal_issue 3
_journal_name_full 'Acta Crystallographica Section E'
_journal_page_first o667
_journal_paper_doi 10.1107/S1600536810005362
_journal_volume 66
_journal_year 2010
_chemical_formula_iupac 'C8 H8 N O4 + , N O3 - , 2H2 O'
_chemical_formula_moiety 'C8 H8 N O4 + , N O3 - , 2H2 O'
_chemical_formula_sum 'C8 H12 N2 O9'
_chemical_formula_weight 280.20
_chemical_name_systematic
;
3,5-Dicarboxyanilinium nitrate dihydrate
;
_space_group_IT_number 14
_symmetry_cell_setting monoclinic
_symmetry_space_group_name_Hall '-P 2ybc'
_symmetry_space_group_name_H-M 'P 1 21/c 1'
_atom_sites_solution_hydrogens geom
_atom_sites_solution_primary direct
_atom_sites_solution_secondary difmap
_audit_creation_method SHELXL-97
_cell_angle_alpha 90.00
_cell_angle_beta 97.31(3)
_cell_angle_gamma 90.00
_cell_formula_units_Z 4
_cell_length_a 8.3436(17)
_cell_length_b 8.6234(17)
_cell_length_c 16.862(3)
_cell_measurement_reflns_used 1753
_cell_measurement_temperature 293(2)
_cell_measurement_theta_max 27.500
_cell_measurement_theta_min 3.0701
_cell_volume 1203.4(4)
_computing_cell_refinement 'CrystalClear (Rigaku 2005)'
_computing_data_collection 'CrystalClear (Rigaku 2005)'
_computing_data_reduction 'CrystalClear (Rigaku 2005)'
_computing_molecular_graphics 'SHELXTL (Sheldrick, 2008)'
_computing_publication_material 'PRPKAPPA (Ferguson, 1999)'
_computing_structure_refinement 'SHELXL97 (Sheldrick, 2008)'
_computing_structure_solution 'SHELXS97 (Sheldrick, 2008)'
_diffrn_ambient_temperature 293(2)
_diffrn_detector_area_resol_mean 13.6612
_diffrn_measured_fraction_theta_full 0.999
_diffrn_measured_fraction_theta_max 0.999
_diffrn_measurement_device_type 'Rigaku SCXmini'
_diffrn_measurement_method 'CCD profile fitting'
_diffrn_radiation_monochromator graphite
_diffrn_radiation_source 'fine-focus sealed tube'
_diffrn_radiation_type MoK\a
_diffrn_radiation_wavelength 0.71073
_diffrn_reflns_av_R_equivalents 0.0545
_diffrn_reflns_av_sigmaI/netI 0.0434
_diffrn_reflns_limit_h_max 10
_diffrn_reflns_limit_h_min -10
_diffrn_reflns_limit_k_max 11
_diffrn_reflns_limit_k_min -11
_diffrn_reflns_limit_l_max 21
_diffrn_reflns_limit_l_min -21
_diffrn_reflns_number 12169
_diffrn_reflns_theta_full 27.48
_diffrn_reflns_theta_max 27.48
_diffrn_reflns_theta_min 3.24
_exptl_absorpt_coefficient_mu 0.143
_exptl_absorpt_correction_T_max 0.986
_exptl_absorpt_correction_T_min 0.960
_exptl_absorpt_correction_type multi-scan
_exptl_absorpt_process_details '(CrystalClear; Rigaku, 2005)'
_exptl_crystal_colour colourless
_exptl_crystal_density_diffrn 1.547
_exptl_crystal_density_method 'not measured'
_exptl_crystal_description prism
_exptl_crystal_F_000 584
_exptl_crystal_size_max 0.3500
_exptl_crystal_size_mid 0.2500
_exptl_crystal_size_min 0.1000
_refine_diff_density_max 0.277
_refine_diff_density_min -0.238
_refine_ls_extinction_coef 0.00140(10)
_refine_ls_extinction_method 'SHELXL97 (Sheldrick, 2008)'
_refine_ls_goodness_of_fit_ref 1.067
_refine_ls_matrix_type full
_refine_ls_number_parameters 190
_refine_ls_number_reflns 2753
_refine_ls_number_restraints 0
_refine_ls_restrained_S_all 1.067
_refine_ls_R_factor_all 0.0848
_refine_ls_R_factor_gt 0.0543
_refine_ls_shift/su_max 0.000
_refine_ls_shift/su_mean 0.000
_refine_ls_structure_factor_coef Fsqd
_refine_ls_weighting_details 'calc w=1/[\s^2^(Fo^2^)+(0.0423P)^2^+0.7735P] where P=(Fo^2^+2Fc^2^)/3'
_refine_ls_weighting_scheme calc
_refine_ls_wR_factor_gt 0.1160
_refine_ls_wR_factor_ref 0.1288
_reflns_number_gt 1905
_reflns_number_total 2753
_reflns_threshold_expression I>2\s(I)
_cod_data_source_file rz2414.cif
_cod_data_source_block I
_cod_original_sg_symbol_H-M 'P 21/c'
_cod_database_code 2225360
_cod_database_fobs_code 2225360

loop_
_symmetry_equiv_pos_as_xyz
'x, y, z'
'-x, y+1/2, -z+1/2'
'-x, -y, -z'
'x, -y-1/2, z-1/2'

loop_
_atom_site_type_symbol
_atom_site_label
_atom_site_fract_x
_atom_site_fract_y
_atom_site_fract_z
_atom_site_U_iso_or_equiv
_atom_site_adp_type
_atom_site_calc_flag
_atom_site_refinement_flags
_atom_site_occupancy
_atom_site_disorder_assembly
_atom_site_disorder_group
O O4 0.4952(2) 0.14675(19) 0.42859(10) 0.0442(5) Uani d . 1 . .
H H4 0.5275 0.0603 0.4432 0.066 Uiso calc R 1 . .
N N1 0.3108(2) 0.6452(2) 0.29415(11) 0.0328(5) Uani d . 1 . .
H H1A 0.3651 0.5813 0.2658 0.049 Uiso calc R 1 . .
H H1B 0.3632 0.7350 0.3010 0.049 Uiso calc R 1 . .
H H1C 0.2126 0.6614 0.2682 0.049 Uiso calc R 1 . .
C C2 0.3575(3) 0.4279(2) 0.38793(13) 0.0280(5) Uani d . 1 . .
H H2 0.4070 0.3744 0.3498 0.034 Uiso calc R 1 . .
O O1 0.1136(3) 0.6025(2) 0.62566(11) 0.0545(6) Uani d . 1 . .
H H1 0.0669 0.6559 0.6558 0.082 Uiso calc R 1 . .
O O3 0.3885(3) 0.1368(2) 0.54276(11) 0.0513(5) Uani d . 1 . .
C C4 0.2667(3) 0.4405(2) 0.51780(13) 0.0296(5) Uani d . 1 . .
H H4A 0.2556 0.3946 0.5667 0.036 Uiso calc R 1 . .
C C1 0.2969(3) 0.5756(2) 0.37216(13) 0.0264(5) Uani d . 1 . .
C C5 0.2069(3) 0.5891(3) 0.50071(14) 0.0299(5) Uani d . 1 . .
C C6 0.2225(3) 0.6570(2) 0.42699(13) 0.0300(5) Uani d . 1 . .
H H6 0.1830 0.7563 0.4152 0.036 Uiso calc R 1 . .
O O2 0.0772(3) 0.8101(2) 0.54705(12) 0.0605(6) Uani d . 1 . .
C C3 0.3432(3) 0.3610(2) 0.46132(13) 0.0275(5) Uani d . 1 . .
C C7 0.1260(3) 0.6799(3) 0.55994(14) 0.0356(6) Uani d . 1 . .
O O5 0.2218(2) -0.0029(2) 0.30373(12) 0.0461(5) Uani d . 1 . .
O O6 0.4607(2) -0.06093(19) 0.27628(11) 0.0441(5) Uani d . 1 . .
O O7 0.3495(2) 0.15470(19) 0.23390(12) 0.0460(5) Uani d . 1 . .
N N2 0.3433(2) 0.0312(2) 0.27105(12) 0.0333(5) Uani d . 1 . .
C C8 0.4106(3) 0.2034(3) 0.47971(13) 0.0304(5) Uani d . 1 . .
O O9 0.9920(2) 0.7569(2) 0.73715(12) 0.0422(5) Uani d . 1 . .
O O8 0.8512(3) 0.5594(3) 0.84014(16) 0.0667(7) Uani d . 1 . .
H H9A 0.916(5) 0.828(5) 0.729(2) 0.091(13) Uiso d . 1 . .
H H8A 0.904(4) 0.500(5) 0.885(2) 0.089(13) Uiso d . 1 . .
H H8B 0.781(6) 0.612(5) 0.861(3) 0.111(16) Uiso d . 1 . .
H H9B 0.949(6) 0.706(6) 0.771(3) 0.14(2) Uiso d . 1 . .

loop_
_atom_site_aniso_label
_atom_site_aniso_U_11
_atom_site_aniso_U_22
_atom_site_aniso_U_33
_atom_site_aniso_U_12
_atom_site_aniso_U_13
_atom_site_aniso_U_23
O4 0.0653(12) 0.0295(9) 0.0394(10) 0.0196(9) 0.0133(9) 0.0042(7)
N1 0.0348(11) 0.0289(10) 0.0359(11) 0.0043(8) 0.0092(9) 0.0069(8)
C2 0.0321(12) 0.0225(11) 0.0299(12) 0.0021(9) 0.0057(10) -0.0010(9)
O1 0.0824(15) 0.0496(11) 0.0354(10) 0.0243(10) 0.0225(10) 0.0014(9)
O3 0.0760(14) 0.0357(10) 0.0470(11) 0.0214(10) 0.0261(10) 0.0177(8)
C4 0.0365(13) 0.0251(11) 0.0269(12) 0.0028(9) 0.0025(10) 0.0010(9)
C1 0.0283(11) 0.0236(11) 0.0275(11) -0.0002(9) 0.0038(9) 0.0026(9)
C5 0.0323(12) 0.0258(11) 0.0313(12) 0.0017(9) 0.0029(10) -0.0025(9)
C6 0.0345(12) 0.0204(10) 0.0348(12) 0.0054(9) 0.0027(10) 0.0003(9)
O2 0.0920(16) 0.0371(11) 0.0573(13) 0.0270(11) 0.0282(12) 0.0011(9)
C3 0.0317(12) 0.0209(10) 0.0293(12) 0.0016(9) 0.0021(9) 0.0008(9)
C7 0.0421(14) 0.0308(13) 0.0343(13) 0.0059(11) 0.0063(11) -0.0055(10)
O5 0.0385(10) 0.0427(10) 0.0604(12) -0.0026(8) 0.0199(9) 0.0066(9)
O6 0.0436(10) 0.0346(9) 0.0562(12) 0.0130(8) 0.0149(9) 0.0030(8)
O7 0.0483(11) 0.0269(9) 0.0643(12) -0.0019(8) 0.0128(9) 0.0126(8)
N2 0.0363(11) 0.0263(10) 0.0377(11) -0.0009(9) 0.0063(9) -0.0016(8)
C8 0.0379(13) 0.0246(11) 0.0290(12) 0.0042(10) 0.0049(10) -0.0001(9)
O9 0.0356(10) 0.0465(11) 0.0460(11) 0.0073(9) 0.0106(9) -0.0011(9)
O8 0.0748(16) 0.0582(14) 0.0742(17) 0.0179(12) 0.0371(14) 0.0138(12)

loop_
_atom_type_symbol
_atom_type_description
_atom_type_scat_dispersion_real
_atom_type_scat_dispersion_imag
_atom_type_scat_source
C C 0.0033 0.0016 'International Tables Vol C Tables 4.2.6.8 and 6.1.1.4'
H H 0.0000 0.0000 'International Tables Vol C Tables 4.2.6.8 and 6.1.1.4'
N N 0.0061 0.0033 'International Tables Vol C Tables 4.2.6.8 and 6.1.1.4'
O O 0.0106 0.0060 'International Tables Vol C Tables 4.2.6.8 and 6.1.1.4'

loop_
_geom_angle_atom_site_label_1
_geom_angle_atom_site_label_2
_geom_angle_atom_site_label_3
_geom_angle_site_symmetry_1
_geom_angle_site_symmetry_3
_geom_angle
_geom_angle_publ_flag
C8 O4 H4 . . 109.5 ?
C1 N1 H1A . . 109.5 ?
C1 N1 H1B . . 109.5 ?
H1A N1 H1B . . 109.5 ?
C1 N1 H1C . . 109.5 ?
H1A N1 H1C . . 109.5 ?
H1B N1 H1C . . 109.5 ?
C1 C2 C3 . . 119.0(2) ?
C1 C2 H2 . . 120.5 ?
C3 C2 H2 . . 120.5 ?
C7 O1 H1 . . 109.5 ?
C5 C4 C3 . . 119.7(2) ?
C5 C4 H4A . . 120.2 ?
C3 C4 H4A . . 120.2 ?
C6 C1 C2 . . 121.8(2) ?
C6 C1 N1 . . 119.39(19) ?
C2 C1 N1 . . 118.78(19) ?
C4 C5 C6 . . 119.9(2) ?
C4 C5 C7 . . 121.6(2) ?
C6 C5 C7 . . 118.5(2) ?
C1 C6 C5 . . 119.2(2) ?
C1 C6 H6 . . 120.4 ?
C5 C6 H6 . . 120.4 ?
C2 C3 C4 . . 120.3(2) ?
C2 C3 C8 . . 119.59(19) ?
C4 C3 C8 . . 120.1(2) ?
O2 C7 O1 . . 124.5(2) ?
O2 C7 C5 . . 122.6(2) ?
O1 C7 C5 . . 112.9(2) ?
O7 N2 O5 . . 120.9(2) ?
O7 N2 O6 . . 119.8(2) ?
O5 N2 O6 . . 119.32(19) ?
O3 C8 O4 . . 123.7(2) ?
O3 C8 C3 . . 120.5(2) ?
O4 C8 C3 . . 115.8(2) ?
H9A O9 H9B . . 96(4) ?
H8A O8 H8B . . 103(4) ?

loop_
_geom_bond_atom_site_label_1
_geom_bond_atom_site_label_2
_geom_bond_site_symmetry_2
_geom_bond_distance
_geom_bond_publ_flag
O4 C8 . 1.279(3) ?
O4 H4 . 0.8200 ?
N1 C1 . 1.464(3) ?
N1 H1A . 0.8900 ?
N1 H1B . 0.8900 ?
N1 H1C . 0.8900 ?
C2 C1 . 1.383(3) ?
C2 C3 . 1.384(3) ?
C2 H2 . 0.9300 ?
O1 C7 . 1.309(3) ?
O1 H1 . 0.8200 ?
O3 C8 . 1.243(3) ?
C4 C5 . 1.392(3) ?
C4 C3 . 1.393(3) ?
C4 H4A . 0.9300 ?
C1 C6 . 1.371(3) ?
C5 C6 . 1.395(3) ?
C5 C7 . 1.496(3) ?
C6 H6 . 0.9300 ?
O2 C7 . 1.205(3) ?
C3 C8 . 1.488(3) ?
O5 N2 . 1.249(2) ?
O6 N2 . 1.256(2) ?
O7 N2 . 1.240(2) ?
O9 H9A . 0.88(4) ?
O9 H9B . 0.84(5) ?
O8 H8A . 0.97(4) ?
O8 H8B . 0.85(5) ?

loop_
_geom_hbond_atom_site_label_D
_geom_hbond_atom_site_label_H
_geom_hbond_atom_site_label_A
_geom_hbond_site_symmetry_A
_geom_hbond_distance_DH
_geom_hbond_distance_HA
_geom_hbond_distance_DA
_geom_hbond_angle_DHA
C2 H2 O6 2_655 0.93 2.58 3.324(3) 137.5
O9 H9A O7 3_666 0.88(4) 2.39(4) 3.048(3) 133(3)
O9 H9A O5 3_666 0.88(4) 1.94(4) 2.801(3) 168(4)
O8 H8B O3 2_656 0.85(5) 2.29(5) 3.057(3) 149(4)
O8 H8A O2 2_646 0.97(4) 2.00(4) 2.882(3) 151(3)
O4 H4 O3 3_656 0.82 1.84 2.652(2) 169.3
N1 H1C O9 4_475 0.89 1.98 2.839(3) 162.6
N1 H1B O6 1_565 0.89 2.00 2.859(3) 160.5
N1 H1B O5 1_565 0.89 2.55 3.134(3) 123.6
O9 H9B O8 . 0.84(5) 1.96(5) 2.796(3) 171(5)
N1 H1A O7 2_655 0.89 2.46 2.933(3) 113.5
N1 H1A O6 2_655 0.89 2.09 2.963(3) 165.3
O1 H1 O9 1_455 0.82 1.80 2.611(3) 168.8
